data_7117275
loop_
_publ_author_name
'Laura Rubio-Perez'
'Manuel Iglesias'
'Julen Munarriz'
'Victor Polo'
'Pablo J. Sanz Miguel'
'Jesus J. Perez-Torrente'
'Luis A. Oro'

_publ_section_title
;
 A bimetallic iridium(II) catalyst: [{Ir(IDipp)(H)}2][BF4]2 (IDipp =
 1,3-bis(2,6-diisopropylphenylimidazol-2-ylidene))
;
_journal_name_full Chem.Commun.
_journal_page_first 9860
_journal_paper_doi 10.1039/C5cc03296B
_journal_volume 51
_journal_year 2015
_chemical_formula_moiety 'C54 H74 Ir2 N4, 2(B F4), 2(C H2 Cl2)'
_chemical_formula_sum 'C56 H78 B2 Cl4 F8 Ir2 N4'
_chemical_formula_weight 1507.04
_chemical_name_systematic
;
 ?
;
_space_group_IT_number 15
_symmetry_cell_setting monoclinic
_symmetry_space_group_name_Hall '-C 2yc'
_symmetry_space_group_name_H-M 'C 1 2/c 1'
_atom_sites_solution_hydrogens geom
_atom_sites_solution_primary direct
_atom_sites_solution_secondary difmap
_audit_creation_date 2015-02-04T12:24:57-00:00
_audit_creation_method 'WinGX routine CIF_UPDATE'
_audit_update_record
;
2015-02-16 deposited with the CCDC.
2015-05-08 downloaded from the CCDC.
;
_cell_angle_alpha 90
_cell_angle_beta 95.101(2)
_cell_angle_gamma 90
_cell_formula_units_Z 4
_cell_length_a 19.338(2)
_cell_length_b 16.601(2)
_cell_length_c 18.949(2)
_cell_measurement_reflns_used 9969
_cell_measurement_temperature 100(2)
_cell_measurement_theta_max 28.31
_cell_measurement_theta_min 2.45
_cell_volume 6059.1(12)
_computing_cell_refinement 'Bruker SAINT'
_computing_data_collection 'Bruker APEX2'
_computing_data_reduction 'Bruker SAINT'
_computing_molecular_graphics 'Bruker SHELXTL'
_computing_publication_material 'Bruker SHELXTL'
_computing_structure_refinement 'SHELXL-97 (Sheldrick, 2008)'
_computing_structure_solution 'SHELXS-97 (Sheldrick, 2008)'
_diffrn_ambient_temperature 100(2)
_diffrn_measured_fraction_theta_full 1
_diffrn_measured_fraction_theta_max 0.927
_diffrn_measurement_device_type 'Bruker APEX-II CCD'
_diffrn_measurement_method '\f and \w scans'
_diffrn_radiation_monochromator graphite
_diffrn_radiation_type MoK\a
_diffrn_radiation_wavelength 0.71073
_diffrn_reflns_av_R_equivalents 0.0496
_diffrn_reflns_av_unetI/netI 0.0478
_diffrn_reflns_limit_h_max 25
_diffrn_reflns_limit_h_min -25
_diffrn_reflns_limit_k_max 22
_diffrn_reflns_limit_k_min -22
_diffrn_reflns_limit_l_max 24
_diffrn_reflns_limit_l_min -25
_diffrn_reflns_number 27196
_diffrn_reflns_theta_full 25
_diffrn_reflns_theta_max 28.54
_diffrn_reflns_theta_min 1.62
_exptl_absorpt_coefficient_mu 4.628
_exptl_absorpt_correction_T_max 0.317
_exptl_absorpt_correction_T_min 0.215
_exptl_absorpt_correction_type multi-scan
_exptl_absorpt_process_details sadabs
_exptl_crystal_colour red-brown
_exptl_crystal_density_diffrn 1.652
_exptl_crystal_density_method 'not measured'
_exptl_crystal_description prisms
_exptl_crystal_F_000 2984
_exptl_crystal_size_max 0.4
_exptl_crystal_size_mid 0.35
_exptl_crystal_size_min 0.25
_refine_diff_density_max 7.365
_refine_diff_density_min -1.539
_refine_diff_density_rms 0.187
_refine_ls_extinction_method none
_refine_ls_goodness_of_fit_ref 1.009
_refine_ls_hydrogen_treatment mixed
_refine_ls_matrix_type full
_refine_ls_number_parameters 355
_refine_ls_number_reflns 7154
_refine_ls_number_restraints 0
_refine_ls_restrained_S_all 1.009
_refine_ls_R_factor_all 0.0664
_refine_ls_R_factor_gt 0.0485
_refine_ls_shift/su_max 0.001
_refine_ls_shift/su_mean 0
_refine_ls_structure_factor_coef Fsqd
_refine_ls_weighting_details 'calc w=1/[\s^2^(Fo^2^)+(0.0499P)^2^+91.9966P] where P=(Fo^2^+2Fc^2^)/3'
_refine_ls_weighting_scheme calc
_refine_ls_wR_factor_gt 0.106
_refine_ls_wR_factor_ref 0.1148
_reflns_number_gt 5661
_reflns_number_total 7154
_reflns_threshold_expression >2sigma(I)
_cod_data_source_file c5cc03296b2.cif
_cod_data_source_block 1
_cod_original_cell_volume 6059.0(13)
_cod_original_sg_symbol_H-M C2/c
_cod_database_code 7117275

loop_
_symmetry_equiv_pos_as_xyz
'x, y, z'
'-x, y, -z+1/2'
'x+1/2, y+1/2, z'
'-x+1/2, y+1/2, -z+1/2'
'-x, -y, -z'
'x, -y, z-1/2'
'-x+1/2, -y+1/2, -z'
'x+1/2, -y+1/2, z-1/2'

loop_
_atom_site_label
_atom_site_type_symbol
_atom_site_fract_x
_atom_site_fract_y
_atom_site_fract_z
_atom_site_U_iso_or_equiv
_atom_site_adp_type
_atom_site_occupancy
_atom_site_symmetry_multiplicity
_atom_site_calc_flag
_atom_site_refinement_flags
_atom_site_disorder_assembly
_atom_site_disorder_group
Ir1 Ir 0.244734(12) 0.170564(14) 0.502844(12) 0.01713(8) Uani 1 1 d . . .
H1 H 0.165(5) 0.213(6) 0.487(5) 0.06(3) Uiso 1 1 d . . .
N11 N 0.2189(3) 0.2400(3) 0.3559(3) 0.0195(11) Uani 1 1 d . . .
C12 C 0.2327(3) 0.1735(4) 0.3957(3) 0.0159(11) Uani 1 1 d . . .
N13 N 0.2291(3) 0.1124(3) 0.3469(3) 0.0187(11) Uani 1 1 d . . .
C14 C 0.2135(4) 0.1422(4) 0.2787(3) 0.0240(14) Uani 1 1 d . . .
H14 H 0.2083 0.1116 0.2362 0.029 Uiso 1 1 calc R . .
C15 C 0.2070(4) 0.2228(4) 0.2842(3) 0.0240(14) Uani 1 1 d . . .
H15 H 0.1964 0.26 0.2468 0.029 Uiso 1 1 calc R . .
C21 C 0.2168(3) 0.3188(4) 0.3874(3) 0.0189(12) Uani 1 1 d . . .
C22 C 0.2777(3) 0.3675(4) 0.3903(3) 0.0181(12) Uani 1 1 d . . .
C23 C 0.2765(3) 0.4396(4) 0.4298(3) 0.0228(14) Uani 1 1 d . . .
H23 H 0.3151 0.4753 0.4315 0.027 Uiso 1 1 calc R . .
C24 C 0.2188(3) 0.4588(4) 0.4664(3) 0.0225(13) Uani 1 1 d . . .
H24 H 0.2209 0.5043 0.4969 0.027 Uiso 1 1 calc R . .
C25 C 0.1577(3) 0.4118(4) 0.4588(4) 0.0231(14) Uani 1 1 d . . .
H25 H 0.1186 0.4277 0.4825 0.028 Uiso 1 1 calc R . .
C26 C 0.1538(3) 0.3423(4) 0.4170(3) 0.0211(13) Uani 1 1 d . . .
C31 C 0.2353(3) 0.0275(4) 0.3636(3) 0.0199(13) Uani 1 1 d . . .
C32 C 0.2989(3) -0.0101(4) 0.3562(3) 0.0235(14) Uani 1 1 d . . .
C33 C 0.3038(4) -0.0905(4) 0.3766(4) 0.0308(16) Uani 1 1 d . . .
H33 H 0.3456 -0.1191 0.3714 0.037 Uiso 1 1 calc R . .
C34 C 0.2493(4) -0.1295(4) 0.4043(4) 0.0320(16) Uani 1 1 d . . .
H34 H 0.2548 -0.1835 0.4204 0.038 Uiso 1 1 calc R . .
C35 C 0.1865(4) -0.0903(4) 0.4087(4) 0.0290(16) Uani 1 1 d . . .
H35 H 0.1488 -0.1184 0.4264 0.035 Uiso 1 1 calc R . .
C36 C 0.1780(3) -0.0109(4) 0.3878(3) 0.0217(13) Uani 1 1 d . . .
C221 C 0.3394(3) 0.3458(4) 0.3496(3) 0.0247(14) Uani 1 1 d . . .
H221 H 0.3388 0.2863 0.341 0.03 Uiso 1 1 calc R . .
C222 C 0.4090(4) 0.3682(5) 0.3883(4) 0.0373(18) Uani 1 1 d . . .
H222 H 0.4103 0.3504 0.4377 0.056 Uiso 1 1 calc R . .
H223 H 0.4151 0.4268 0.3868 0.056 Uiso 1 1 calc R . .
H224 H 0.4465 0.342 0.3652 0.056 Uiso 1 1 calc R . .
C223 C 0.3298(4) 0.3889(5) 0.2778(4) 0.0397(19) Uani 1 1 d . . .
H225 H 0.2846 0.3744 0.2536 0.06 Uiso 1 1 calc R . .
H226 H 0.3668 0.3726 0.2487 0.06 Uiso 1 1 calc R . .
H227 H 0.3319 0.4473 0.2853 0.06 Uiso 1 1 calc R . .
C261 C 0.0875(3) 0.2936(4) 0.4047(4) 0.0254(14) Uani 1 1 d . . .
H261 H 0.1005 0.2354 0.4032 0.031 Uiso 1 1 calc R . .
C262 C 0.0390(4) 0.3042(5) 0.4630(5) 0.0383(19) Uani 1 1 d . . .
H262 H 0.0645 0.2941 0.5091 0.057 Uiso 1 1 calc R . .
H263 H 0.0003 0.2661 0.4556 0.057 Uiso 1 1 calc R . .
H264 H 0.0208 0.3594 0.4617 0.057 Uiso 1 1 calc R . .
C263 C 0.0507(4) 0.3157(5) 0.3328(4) 0.0383(19) Uani 1 1 d . . .
H265 H 0.0797 0.3002 0.2953 0.058 Uiso 1 1 calc R . .
H266 H 0.0424 0.374 0.3309 0.058 Uiso 1 1 calc R . .
H267 H 0.0062 0.2872 0.3262 0.058 Uiso 1 1 calc R . .
C321 C 0.3579(4) 0.0317(5) 0.3230(4) 0.0317(17) Uani 1 1 d . . .
H321 H 0.3492 0.091 0.3239 0.038 Uiso 1 1 calc R . .
C322 C 0.3589(5) 0.0060(7) 0.2458(5) 0.059(3) Uani 1 1 d . . .
H322 H 0.3144 0.0196 0.2197 0.088 Uiso 1 1 calc R . .
H323 H 0.3665 -0.0522 0.2435 0.088 Uiso 1 1 calc R . .
H324 H 0.3965 0.0342 0.2246 0.088 Uiso 1 1 calc R . .
C323 C 0.4281(4) 0.0158(7) 0.3622(5) 0.057(3) Uani 1 1 d . . .
H325 H 0.4264 0.0285 0.4126 0.085 Uiso 1 1 calc R . .
H326 H 0.4631 0.0498 0.3425 0.085 Uiso 1 1 calc R . .
H327 H 0.4405 -0.041 0.357 0.085 Uiso 1 1 calc R . .
C361 C 0.1087(3) 0.0325(4) 0.3897(4) 0.0261(15) Uani 1 1 d . . .
H361 H 0.1191 0.0897 0.4034 0.031 Uiso 1 1 calc R . .
C362 C 0.0630(4) -0.0022(6) 0.4440(4) 0.039(2) Uani 1 1 d . . .
H362 H 0.0901 -0.0066 0.4901 0.059 Uiso 1 1 calc R . .
H363 H 0.0464 -0.0556 0.4285 0.059 Uiso 1 1 calc R . .
H364 H 0.0232 0.0335 0.4483 0.059 Uiso 1 1 calc R . .
C363 C 0.0670(4) 0.0339(5) 0.3175(4) 0.0360(18) Uani 1 1 d . . .
H365 H 0.0956 0.0561 0.2821 0.054 Uiso 1 1 calc R . .
H366 H 0.0256 0.0674 0.32 0.054 Uiso 1 1 calc R . .
H367 H 0.0529 -0.0211 0.304 0.054 Uiso 1 1 calc R . .
B1 B 0.1376(5) 0.1653(6) 0.1001(5) 0.0333(18) Uani 1 1 d . . .
F11 F 0.1174(3) 0.2235(3) 0.1456(3) 0.0493(13) Uani 1 1 d . . .
F12 F 0.1080(4) 0.1806(4) 0.0333(3) 0.073(2) Uani 1 1 d . . .
F13 F 0.1195(3) 0.0898(3) 0.1224(3) 0.0587(15) Uani 1 1 d . . .
F14 F 0.2084(3) 0.1668(4) 0.1017(5) 0.088(2) Uani 1 1 d . . .
Cl11 Cl 0.40700(11) 0.10419(14) 0.06477(13) 0.0463(5) Uani 1 1 d . . .
Cl12 Cl 0.4213(2) 0.2223(2) 0.1770(2) 0.0983(12) Uani 1 1 d . . .
C1 C 0.3743(5) 0.1938(6) 0.0969(6) 0.055(3) Uani 1 1 d . . .
H11 H 0.3247 0.1865 0.1048 0.066 Uiso 1 1 calc R . .
H12 H 0.3774 0.237 0.0613 0.066 Uiso 1 1 calc R . .

loop_
_atom_site_aniso_label
_atom_site_aniso_U_11
_atom_site_aniso_U_22
_atom_site_aniso_U_33
_atom_site_aniso_U_23
_atom_site_aniso_U_13
_atom_site_aniso_U_12
Ir1 0.02312(13) 0.01441(12) 0.01357(12) -0.00010(10) -0.00007(8) 0.00073(10)
N11 0.026(3) 0.017(3) 0.015(2) 0.001(2) 0.000(2) 0.000(2)
C12 0.015(3) 0.015(3) 0.017(3) -0.001(2) 0.001(2) -0.003(2)
N13 0.021(3) 0.021(3) 0.014(2) -0.003(2) 0.003(2) -0.001(2)
C14 0.033(4) 0.026(4) 0.012(3) -0.002(3) 0.001(3) -0.005(3)
C15 0.037(4) 0.022(3) 0.013(3) 0.000(2) 0.002(3) -0.002(3)
C21 0.024(3) 0.015(3) 0.017(3) 0.001(2) 0.000(2) 0.001(2)
C22 0.023(3) 0.019(3) 0.013(3) 0.007(2) 0.003(2) 0.000(2)
C23 0.026(3) 0.019(3) 0.024(3) 0.004(3) 0.002(3) -0.005(3)
C24 0.032(3) 0.016(3) 0.019(3) -0.003(2) -0.003(3) 0.003(3)
C25 0.026(3) 0.018(3) 0.026(3) 0.002(3) 0.004(3) 0.006(3)
C26 0.022(3) 0.026(4) 0.014(3) 0.001(2) -0.003(2) 0.002(3)
C31 0.024(3) 0.019(3) 0.016(3) -0.002(2) 0.000(2) 0.002(2)
C32 0.023(3) 0.024(3) 0.024(3) -0.009(3) 0.005(3) -0.004(3)
C33 0.033(4) 0.027(4) 0.032(4) -0.010(3) -0.001(3) 0.006(3)
C34 0.047(4) 0.017(4) 0.031(4) -0.004(3) 0.001(3) -0.001(3)
C35 0.041(4) 0.021(4) 0.024(4) 0.000(3) 0.002(3) -0.007(3)
C36 0.024(3) 0.026(4) 0.014(3) -0.004(3) 0.002(2) -0.004(3)
C221 0.026(3) 0.027(4) 0.022(3) 0.004(3) 0.010(3) 0.002(3)
C222 0.029(4) 0.044(5) 0.039(4) 0.001(4) 0.007(3) -0.002(3)
C223 0.043(5) 0.047(5) 0.031(4) 0.009(4) 0.016(4) 0.005(4)
C261 0.022(3) 0.022(4) 0.033(4) -0.006(3) 0.003(3) -0.002(3)
C262 0.023(3) 0.043(5) 0.050(5) 0.000(4) 0.007(3) -0.006(3)
C263 0.029(4) 0.048(5) 0.037(4) -0.003(4) -0.007(3) -0.002(3)
C321 0.025(3) 0.028(4) 0.043(4) -0.011(3) 0.011(3) -0.005(3)
C322 0.062(6) 0.072(7) 0.046(5) -0.012(5) 0.029(5) -0.020(5)
C323 0.028(4) 0.085(8) 0.057(6) -0.009(6) 0.006(4) -0.005(5)
C361 0.026(3) 0.028(4) 0.025(3) -0.008(3) 0.007(3) -0.004(3)
C362 0.021(3) 0.071(6) 0.026(4) 0.002(4) 0.006(3) -0.005(4)
C363 0.031(4) 0.055(5) 0.023(4) 0.003(3) 0.003(3) 0.014(4)
B1 0.036(4) 0.032(5) 0.031(4) -0.001(4) 0.000(3) 0.006(4)
F11 0.074(4) 0.042(3) 0.030(3) -0.010(2) -0.011(2) 0.014(3)
F12 0.122(5) 0.072(4) 0.025(3) -0.006(3) -0.004(3) 0.059(4)
F13 0.082(4) 0.039(3) 0.055(3) -0.002(3) 0.011(3) -0.011(3)
F14 0.040(3) 0.082(5) 0.144(7) 0.008(5) 0.021(4) 0.000(3)
Cl11 0.0421(11) 0.0411(12) 0.0555(14) -0.0052(10) 0.0038(10) -0.0034(9)
Cl12 0.151(4) 0.0586(19) 0.082(2) -0.0267(17) -0.007(2) 0.004(2)
C1 0.049(5) 0.047(6) 0.070(7) 0.011(5) 0.010(5) 0.013(4)

loop_
_atom_type_symbol
_atom_type_description
_atom_type_scat_dispersion_real
_atom_type_scat_dispersion_imag
_atom_type_scat_source
C C 0.0033 0.0016 'International Tables Vol C Tables 4.2.6.8 and 6.1.1.4'
H H 0 0 'International Tables Vol C Tables 4.2.6.8 and 6.1.1.4'
N N 0.0061 0.0033 'International Tables Vol C Tables 4.2.6.8 and 6.1.1.4'
B B 0.0013 0.0007 'International Tables Vol C Tables 4.2.6.8 and 6.1.1.4'
F F 0.0171 0.0103 'International Tables Vol C Tables 4.2.6.8 and 6.1.1.4'
Cl Cl 0.1484 0.1585 'International Tables Vol C Tables 4.2.6.8 and 6.1.1.4'
Ir Ir -1.4442 7.9887 'International Tables Vol C Tables 4.2.6.8 and 6.1.1.4'

loop_
_geom_angle_atom_site_label_1
_geom_angle_atom_site_label_2
_geom_angle_atom_site_label_3
_geom_angle
_geom_angle_site_symmetry_1
_geom_angle_site_symmetry_3
C12 Ir1 C21 165.1(2) . 7_556
C12 Ir1 C22 156.3(2) . 7_556
C21 Ir1 C22 38.2(2) 7_556 7_556
C12 Ir1 C23 124.7(2) . 7_556
C21 Ir1 C23 65.8(2) 7_556 7_556
C22 Ir1 C23 36.6(2) 7_556 7_556
C12 Ir1 C24 106.3(2) . 7_556
C21 Ir1 C24 76.3(2) 7_556 7_556
C22 Ir1 C24 65.3(2) 7_556 7_556
C23 Ir1 C24 35.4(2) 7_556 7_556
C12 Ir1 C26 131.0(2) . 7_556
C21 Ir1 C26 36.6(2) 7_556 7_556
C22 Ir1 C26 66.8(2) 7_556 7_556
C23 Ir1 C26 75.6(2) 7_556 7_556
C24 Ir1 C26 62.7(2) 7_556 7_556
C12 Ir1 C25 109.6(2) . 7_556
C21 Ir1 C25 63.8(2) 7_556 7_556
C22 Ir1 C25 76.8(2) 7_556 7_556
C23 Ir1 C25 63.2(2) 7_556 7_556
C24 Ir1 C25 34.9(2) 7_556 7_556
C26 Ir1 C25 34.1(2) 7_556 7_556
C12 Ir1 Ir1 86.41(18) . 7_556
C21 Ir1 Ir1 86.34(17) 7_556 7_556
C22 Ir1 Ir1 110.23(17) 7_556 7_556
C23 Ir1 Ir1 146.82(17) 7_556 7_556
C24 Ir1 Ir1 155.51(17) 7_556 7_556
C26 Ir1 Ir1 93.04(16) 7_556 7_556
C25 Ir1 Ir1 121.37(16) 7_556 7_556
C12 Ir1 H1 78(3) . .
C21 Ir1 H1 112(3) 7_556 .
C22 Ir1 H1 92(3) 7_556 .
C23 Ir1 H1 103(3) 7_556 .
C24 Ir1 H1 133(3) 7_556 .
C26 Ir1 H1 147(3) 7_556 .
C25 Ir1 H1 166(3) 7_556 .
Ir1 Ir1 H1 70(3) 7_556 .
C12 N11 C15 112.7(5) . .
C12 N11 C21 121.5(5) . .
C15 N11 C21 125.8(5) . .
N11 C12 N13 103.4(5) . .
N11 C12 Ir1 125.4(4) . .
N13 C12 Ir1 130.8(5) . .
C12 N13 C14 111.0(5) . .
C12 N13 C31 125.1(5) . .
C14 N13 C31 123.8(5) . .
C15 C14 N13 107.1(6) . .
C15 C14 H14 126.5 . .
N13 C14 H14 126.5 . .
C14 C15 N11 105.8(6) . .
C14 C15 H15 127.1 . .
N11 C15 H15 127.1 . .
C22 C21 N11 118.6(5) . .
C22 C21 C26 123.7(6) . .
N11 C21 C26 117.6(5) . .
C22 C21 Ir1 72.7(3) . 7_556
N11 C21 Ir1 117.1(4) . 7_556
C26 C21 Ir1 80.4(4) . 7_556
C23 C22 C21 116.8(6) . .
C23 C22 C221 121.3(6) . .
C21 C22 C221 121.9(6) . .
C23 C22 Ir1 75.1(4) . 7_556
C21 C22 Ir1 69.1(3) . 7_556
C221 C22 Ir1 128.8(4) . 7_556
C24 C23 C22 120.3(6) . .
C24 C23 Ir1 73.4(4) . 7_556
C22 C23 Ir1 68.3(3) . 7_556
C24 C23 H23 119.8 . .
C22 C23 H23 119.8 . .
Ir1 C23 H23 131.2 7_556 .
C23 C24 C25 121.3(6) . .
C23 C24 Ir1 71.1(4) . 7_556
C25 C24 Ir1 75.4(4) . 7_556
C23 C24 H24 119.3 . .
C25 C24 H24 119.3 . .
Ir1 C24 H24 126 7_556 .
C26 C25 C24 121.0(6) . .
C26 C25 Ir1 72.6(4) . 7_556
C24 C25 Ir1 69.8(4) . 7_556
C26 C25 H25 119.5 . .
C24 C25 H25 119.5 . .
Ir1 C25 H25 130.9 7_556 .
C25 C26 C21 116.2(6) . .
C25 C26 C261 121.9(6) . .
C21 C26 C261 122.0(6) . .
C25 C26 Ir1 73.3(4) . 7_556
C21 C26 Ir1 63.1(3) . 7_556
C261 C26 Ir1 133.5(5) . 7_556
C36 C31 C32 124.2(6) . .
C36 C31 N13 117.8(6) . .
C32 C31 N13 118.0(6) . .
C33 C32 C31 116.1(6) . .
C33 C32 C321 121.2(6) . .
C31 C32 C321 122.5(6) . .
C34 C33 C32 121.4(7) . .
C34 C33 H33 119.3 . .
C32 C33 H33 119.3 . .
C33 C34 C35 120.4(7) . .
C33 C34 H34 119.8 . .
C35 C34 H34 119.8 . .
C36 C35 C34 120.8(7) . .
C36 C35 H35 119.6 . .
C34 C35 H35 119.6 . .
C35 C36 C31 117.0(6) . .
C35 C36 C361 121.7(6) . .
C31 C36 C361 121.3(6) . .
C222 C221 C22 113.5(6) . .
C222 C221 C223 110.2(6) . .
C22 C221 C223 107.5(6) . .
C222 C221 H221 108.5 . .
C22 C221 H221 108.5 . .
C223 C221 H221 108.5 . .
C221 C222 H222 109.5 . .
C221 C222 H223 109.5 . .
H222 C222 H223 109.5 . .
C221 C222 H224 109.5 . .
H222 C222 H224 109.5 . .
H223 C222 H224 109.5 . .
C221 C223 H225 109.5 . .
C221 C223 H226 109.5 . .
H225 C223 H226 109.5 . .
C221 C223 H227 109.5 . .
H225 C223 H227 109.5 . .
H226 C223 H227 109.5 . .
C26 C261 C262 113.2(6) . .
C26 C261 C263 109.3(6) . .
C262 C261 C263 110.6(6) . .
C26 C261 H261 107.9 . .
C262 C261 H261 107.9 . .
C263 C261 H261 107.9 . .
C261 C262 H262 109.5 . .
C261 C262 H263 109.5 . .
H262 C262 H263 109.5 . .
C261 C262 H264 109.5 . .
H262 C262 H264 109.5 . .
H263 C262 H264 109.5 . .
C261 C263 H265 109.5 . .
C261 C263 H266 109.5 . .
H265 C263 H266 109.5 . .
C261 C263 H267 109.5 . .
H265 C263 H267 109.5 . .
H266 C263 H267 109.5 . .
C323 C321 C32 113.1(7) . .
C323 C321 C322 109.6(7) . .
C32 C321 C322 110.1(6) . .
C323 C321 H321 108 . .
C32 C321 H321 108 . .
C322 C321 H321 108 . .
C321 C322 H322 109.5 . .
C321 C322 H323 109.5 . .
H322 C322 H323 109.5 . .
C321 C322 H324 109.5 . .
H322 C322 H324 109.5 . .
H323 C322 H324 109.5 . .
C321 C323 H325 109.5 . .
C321 C323 H326 109.5 . .
H325 C323 H326 109.5 . .
C321 C323 H327 109.5 . .
H325 C323 H327 109.5 . .
H326 C323 H327 109.5 . .
C36 C361 C363 112.4(5) . .
C36 C361 C362 113.6(6) . .
C363 C361 C362 108.6(6) . .
C36 C361 H361 107.3 . .
C363 C361 H361 107.3 . .
C362 C361 H361 107.3 . .
C361 C362 H362 109.5 . .
C361 C362 H363 109.5 . .
H362 C362 H363 109.5 . .
C361 C362 H364 109.5 . .
H362 C362 H364 109.5 . .
H363 C362 H364 109.5 . .
C361 C363 H365 109.5 . .
C361 C363 H366 109.5 . .
H365 C363 H366 109.5 . .
C361 C363 H367 109.5 . .
H365 C363 H367 109.5 . .
H366 C363 H367 109.5 . .
F12 B1 F14 110.8(8) . .
F12 B1 F11 109.4(7) . .
F14 B1 F11 108.3(8) . .
F12 B1 F13 110.8(8) . .
F14 B1 F13 106.9(7) . .
F11 B1 F13 110.6(7) . .
Cl11 C1 Cl12 110.7(5) . .
Cl11 C1 H11 109.5 . .
Cl12 C1 H11 109.5 . .
Cl11 C1 H12 109.5 . .
Cl12 C1 H12 109.5 . .
H11 C1 H12 108.1 . .

loop_
_geom_bond_atom_site_label_1
_geom_bond_atom_site_label_2
_geom_bond_distance
_geom_bond_site_symmetry_2
Ir1 C12 2.024(6) .
Ir1 C21 2.153(6) 7_556
Ir1 C22 2.200(6) 7_556
Ir1 C23 2.289(6) 7_556
Ir1 C24 2.318(7) 7_556
Ir1 C26 2.381(6) 7_556
Ir1 C25 2.391(6) 7_556
Ir1 Ir1 2.6482(6) 7_556
Ir1 H1 1.70(9) .
N11 C12 1.350(8) .
N11 C15 1.387(8) .
N11 C21 1.439(8) .
C12 N13 1.370(8) .
N13 C14 1.392(8) .
N13 C31 1.447(8) .
C14 C15 1.348(10) .
C14 H14 0.95 .
C15 H15 0.95 .
C21 C22 1.425(9) .
C21 C26 1.440(9) .
C21 Ir1 2.153(6) 7_556
C22 C23 1.412(9) .
C22 C221 1.523(8) .
C22 Ir1 2.200(6) 7_556
C23 C24 1.402(9) .
C23 Ir1 2.289(6) 7_556
C23 H23 0.95 .
C24 C25 1.414(9) .
C24 Ir1 2.318(6) 7_556
C24 H24 0.95 .
C25 C26 1.399(9) .
C25 Ir1 2.391(6) 7_556
C25 H25 0.95 .
C26 C261 1.517(9) .
C26 Ir1 2.381(6) 7_556
C31 C36 1.391(9) .
C31 C32 1.398(9) .
C32 C33 1.390(10) .
C32 C321 1.519(9) .
C33 C34 1.380(11) .
C33 H33 0.95 .
C34 C35 1.387(11) .
C34 H34 0.95 .
C35 C36 1.382(10) .
C35 H35 0.95 .
C36 C361 1.525(9) .
C221 C222 1.520(10) .
C221 C223 1.533(10) .
C221 H221 1 .
C222 H222 0.98 .
C222 H223 0.98 .
C222 H224 0.98 .
C223 H225 0.98 .
C223 H226 0.98 .
C223 H227 0.98 .
C261 C262 1.521(10) .
C261 C263 1.524(10) .
C261 H261 1 .
C262 H262 0.98 .
C262 H263 0.98 .
C262 H264 0.98 .
C263 H265 0.98 .
C263 H266 0.98 .
C263 H267 0.98 .
C321 C323 1.512(11) .
C321 C322 1.526(11) .
C321 H321 1 .
C322 H322 0.98 .
C322 H323 0.98 .
C322 H324 0.98 .
C323 H325 0.98 .
C323 H326 0.98 .
C323 H327 0.98 .
C361 C363 1.526(10) .
C361 C362 1.527(9) .
C361 H361 1 .
C362 H362 0.98 .
C362 H363 0.98 .
C362 H364 0.98 .
C363 H365 0.98 .
C363 H366 0.98 .
C363 H367 0.98 .
B1 F12 1.365(10) .
B1 F14 1.366(10) .
B1 F11 1.375(10) .
B1 F13 1.378(11) .
Cl11 C1 1.747(10) .
Cl12 C1 1.764(11) .
C1 H11 0.99 .
C1 H12 0.99 .

loop_
_geom_torsion_atom_site_label_1
_geom_torsion_atom_site_label_2
_geom_torsion_atom_site_label_3
_geom_torsion_atom_site_label_4
_geom_torsion
_geom_torsion_site_symmetry_1
_geom_torsion_site_symmetry_2
_geom_torsion_site_symmetry_3
_geom_torsion_site_symmetry_4
C15 N11 C12 N13 -0.2(7) . . . .
C21 N11 C12 N13 179.3(5) . . . .
C15 N11 C12 Ir1 -174.3(4) . . . .
C21 N11 C12 Ir1 5.2(8) . . . .
C21 Ir1 C12 N11 -75.2(11) 7_556 . . .
C22 Ir1 C12 N11 121.8(6) 7_556 . . .
C23 Ir1 C12 N11 153.3(5) 7_556 . . .
C24 Ir1 C12 N11 -172.9(5) 7_556 . . .
C26 Ir1 C12 N11 -105.1(5) 7_556 . . .
C25 Ir1 C12 N11 -136.3(5) 7_556 . . .
Ir1 Ir1 C12 N11 -14.2(5) 7_556 . . .
C21 Ir1 C12 N13 112.3(9) 7_556 . . .
C22 Ir1 C12 N13 -50.6(9) 7_556 . . .
C23 Ir1 C12 N13 -19.1(6) 7_556 . . .
C24 Ir1 C12 N13 14.7(6) 7_556 . . .
C26 Ir1 C12 N13 82.5(6) 7_556 . . .
C25 Ir1 C12 N13 51.3(6) 7_556 . . .
Ir1 Ir1 C12 N13 173.4(5) 7_556 . . .
N11 C12 N13 C14 0.2(6) . . . .
Ir1 C12 N13 C14 173.9(5) . . . .
N11 C12 N13 C31 -175.4(5) . . . .
Ir1 C12 N13 C31 -1.8(9) . . . .
C12 N13 C14 C15 -0.2(8) . . . .
C31 N13 C14 C15 175.5(6) . . . .
N13 C14 C15 N11 0.0(8) . . . .
C12 N11 C15 C14 0.1(8) . . . .
C21 N11 C15 C14 -179.4(6) . . . .
C12 N11 C21 C22 95.4(7) . . . .
C15 N11 C21 C22 -85.2(8) . . . .
C12 N11 C21 C26 -82.0(7) . . . .
C15 N11 C21 C26 97.5(7) . . . .
C12 N11 C21 Ir1 11.2(7) . . . 7_556
C15 N11 C21 Ir1 -169.3(5) . . . 7_556
N11 C21 C22 C23 -171.9(5) . . . .
C26 C21 C22 C23 5.3(9) . . . .
Ir1 C21 C22 C23 -59.9(5) 7_556 . . .
N11 C21 C22 C221 11.5(9) . . . .
C26 C21 C22 C221 -171.3(6) . . . .
Ir1 C21 C22 C221 123.5(6) 7_556 . . .
N11 C21 C22 Ir1 -111.9(5) . . . 7_556
C26 C21 C22 Ir1 65.2(6) . . . 7_556
C21 C22 C23 C24 2.8(9) . . . .
C221 C22 C23 C24 179.4(6) . . . .
Ir1 C22 C23 C24 -54.0(6) 7_556 . . .
C21 C22 C23 Ir1 56.8(5) . . . 7_556
C221 C22 C23 Ir1 -126.6(6) . . . 7_556
C22 C23 C24 C25 -7.0(10) . . . .
Ir1 C23 C24 C25 -58.6(6) 7_556 . . .
C22 C23 C24 Ir1 51.6(6) . . . 7_556
C23 C24 C25 C26 3.0(10) . . . .
Ir1 C24 C25 C26 -53.6(6) 7_556 . . .
C23 C24 C25 Ir1 56.6(6) . . . 7_556
C24 C25 C26 C21 4.7(9) . . . .
Ir1 C25 C26 C21 -47.6(5) 7_556 . . .
C24 C25 C26 C261 -176.4(6) . . . .
Ir1 C25 C26 C261 131.3(6) 7_556 . . .
C24 C25 C26 Ir1 52.3(6) . . . 7_556
C22 C21 C26 C25 -9.0(9) . . . .
N11 C21 C26 C25 168.2(6) . . . .
Ir1 C21 C26 C25 52.6(5) 7_556 . . .
C22 C21 C26 C261 172.1(6) . . . .
N11 C21 C26 C261 -10.7(9) . . . .
Ir1 C21 C26 C261 -126.3(6) 7_556 . . .
C22 C21 C26 Ir1 -61.6(5) . . . 7_556
N11 C21 C26 Ir1 115.6(5) . . . 7_556
C12 N13 C31 C36 77.6(8) . . . .
C14 N13 C31 C36 -97.5(7) . . . .
C12 N13 C31 C32 -100.9(7) . . . .
C14 N13 C31 C32 84.0(8) . . . .
C36 C31 C32 C33 -1.9(10) . . . .
N13 C31 C32 C33 176.5(6) . . . .
C36 C31 C32 C321 174.0(6) . . . .
N13 C31 C32 C321 -7.6(9) . . . .
C31 C32 C33 C34 -1.6(10) . . . .
C321 C32 C33 C34 -177.5(7) . . . .
C32 C33 C34 C35 3.6(11) . . . .
C33 C34 C35 C36 -2.2(11) . . . .
C34 C35 C36 C31 -1.1(10) . . . .
C34 C35 C36 C361 177.8(6) . . . .
C32 C31 C36 C35 3.2(10) . . . .
N13 C31 C36 C35 -175.1(6) . . . .
C32 C31 C36 C361 -175.7(6) . . . .
N13 C31 C36 C361 6.0(9) . . . .
C23 C22 C221 C222 38.3(9) . . . .
C21 C22 C221 C222 -145.2(6) . . . .
Ir1 C22 C221 C222 -57.5(8) 7_556 . . .
C23 C22 C221 C223 -83.8(8) . . . .
C21 C22 C221 C223 92.7(8) . . . .
Ir1 C22 C221 C223 -179.6(5) 7_556 . . .
C25 C26 C261 C262 -24.4(9) . . . .
C21 C26 C261 C262 154.4(6) . . . .
Ir1 C26 C261 C262 72.8(8) 7_556 . . .
C25 C26 C261 C263 99.3(7) . . . .
C21 C26 C261 C263 -81.8(8) . . . .
Ir1 C26 C261 C263 -163.5(5) 7_556 . . .
C33 C32 C321 C323 -46.3(10) . . . .
C31 C32 C321 C323 138.0(8) . . . .
C33 C32 C321 C322 76.7(9) . . . .
C31 C32 C321 C322 -99.0(8) . . . .
C35 C36 C361 C363 -98.1(8) . . . .
C31 C36 C361 C363 80.8(8) . . . .
C35 C36 C361 C362 25.7(9) . . . .
C31 C36 C361 C362 -155.4(6) . . . .
